data_7026018
loop_
_publ_author_name
'Liu, Ruiting'
'Li, Xiaoqing'
'Zhang, Houcai'
'Weng, Linhong'
'Zhou, Xigeng'

_publ_section_title
;
 Synthesis and controlled hydrolysis of organolanthanide complexes with
 mono- and dianionic benzimidazole-2-thiolate ligands.
;
_journal_issue 45
_journal_name_full 'Dalton transactions (Cambridge, England : 2003)'
_journal_page_first 11053
_journal_page_last 11059
_journal_paper_doi 10.1039/c0dt00129e
_journal_volume 39
_journal_year 2010
_chemical_formula_sum 'C35 H40 N2 O2 S Yb2'
_chemical_formula_weight 898.83
_chemical_name_systematic
;
?
;
_space_group_IT_number 19
_symmetry_cell_setting orthorhombic
_symmetry_space_group_name_Hall 'P 2ac 2ab'
_symmetry_space_group_name_H-M 'P 21 21 21'
_atom_sites_solution_hydrogens geom
_atom_sites_solution_primary direct
_atom_sites_solution_secondary difmap
_audit_creation_method SHELXL-97
_cell_angle_alpha 90.00
_cell_angle_beta 90.00
_cell_angle_gamma 90.00
_cell_formula_units_Z 4
_cell_length_a 9.281(2)
_cell_length_b 17.876(4)
_cell_length_c 19.787(5)
_cell_measurement_reflns_used 5598
_cell_measurement_temperature 293(2)
_cell_measurement_theta_max 24.98
_cell_measurement_theta_min 2.28
_cell_volume 3282.8(13)
_computing_cell_refinement 'Bruker SMART'
_computing_data_collection 'Bruker SMART'
_computing_data_reduction 'Bruker SAINT'
_computing_molecular_graphics 'Bruker SHELXTL'
_computing_publication_material 'Bruker SHELXTL'
_computing_structure_refinement 'SHELXL-97 (Sheldrick, 1997)'
_computing_structure_solution 'SHELXS-97 (Sheldrick, 1990)'
_diffrn_ambient_temperature 293(2)
_diffrn_measured_fraction_theta_full 1.000
_diffrn_measured_fraction_theta_max 1.000
_diffrn_measurement_device_type 'CCD area detector'
_diffrn_measurement_method 'phi and omega scans'
_diffrn_radiation_monochromator graphite
_diffrn_radiation_source 'fine-focus sealed tube'
_diffrn_radiation_type MoK\a
_diffrn_radiation_wavelength 0.71073
_diffrn_reflns_av_R_equivalents 0.0320
_diffrn_reflns_av_sigmaI/netI 0.0448
_diffrn_reflns_limit_h_max 11
_diffrn_reflns_limit_h_min -8
_diffrn_reflns_limit_k_max 21
_diffrn_reflns_limit_k_min -21
_diffrn_reflns_limit_l_max 23
_diffrn_reflns_limit_l_min -20
_diffrn_reflns_number 13557
_diffrn_reflns_theta_full 25.01
_diffrn_reflns_theta_max 25.01
_diffrn_reflns_theta_min 1.54
_exptl_absorpt_coefficient_mu 5.759
_exptl_absorpt_correction_T_max 0.6558
_exptl_absorpt_correction_T_min 0.5449
_exptl_absorpt_correction_type multi-scan
_exptl_absorpt_process_details sadabs
_exptl_crystal_colour orange-red
_exptl_crystal_density_diffrn 1.819
_exptl_crystal_density_method 'not measured'
_exptl_crystal_description block
_exptl_crystal_F_000 1744
_exptl_crystal_size_max 0.12
_exptl_crystal_size_mid 0.10
_exptl_crystal_size_min 0.08
_refine_diff_density_max 0.888
_refine_diff_density_min -0.781
_refine_diff_density_rms 0.088
_refine_ls_abs_structure_details 'Flack H D (1983), Acta Cryst. A39, 876-881'
_refine_ls_abs_structure_Flack -0.012(13)
_refine_ls_extinction_method none
_refine_ls_goodness_of_fit_ref 1.002
_refine_ls_hydrogen_treatment constr
_refine_ls_matrix_type full
_refine_ls_number_parameters 379
_refine_ls_number_reflns 5750
_refine_ls_number_restraints 20
_refine_ls_restrained_S_all 1.009
_refine_ls_R_factor_all 0.0315
_refine_ls_R_factor_gt 0.0261
_refine_ls_shift/su_max 0.001
_refine_ls_shift/su_mean 0.000
_refine_ls_structure_factor_coef Fsqd
_refine_ls_weighting_details 'calc w=1/[\s^2^(Fo^2^)+(0.0230P)^2^+0.0000P] where P=(Fo^2^+2Fc^2^)/3'
_refine_ls_weighting_scheme calc
_refine_ls_wR_factor_gt 0.0557
_refine_ls_wR_factor_ref 0.0579
_reflns_number_gt 5247
_reflns_number_total 5750
_reflns_threshold_expression >2sigma(I)
_cod_data_source_file c0dt00129e.txt
_cod_data_source_block a00630c
_cod_depositor_comments
;
The following automatic conversions were performed:

'_symmetry_cell_setting' value 'Orthorhombic' changed to
'orthorhombic' according to
/home/saulius/struct/CIF-dictionaries/cif_core.dic dictionary named
'cif_core.dic' version 2.4.2 from 2011-04-26.

Automatic conversion script
Id: cif_fix_values 1891 2012-01-12 08:04:46Z andrius 
;
_cod_original_sg_symbol_H-M P2(1)2(1)2(1)
_cod_database_code 7026018

loop_
_symmetry_equiv_pos_as_xyz
'x, y, z'
'-x+1/2, -y, z+1/2'
'-x, y+1/2, -z+1/2'
'x+1/2, -y+1/2, -z'

loop_
_atom_site_label
_atom_site_type_symbol
_atom_site_fract_x
_atom_site_fract_y
_atom_site_fract_z
_atom_site_U_iso_or_equiv
_atom_site_adp_type
_atom_site_occupancy
_atom_site_symmetry_multiplicity
_atom_site_calc_flag
_atom_site_refinement_flags
Yb1 Yb -0.07518(3) 0.154482(15) 0.815585(13) 0.04067(8) Uani 1 1 d .
Yb2 Yb 0.04431(3) -0.075452(14) 0.987930(12) 0.03579(7) Uani 1 1 d .
S1 S 0.00516(18) 0.07933(9) 0.93808(8) 0.0464(4) Uani 1 1 d .
N1 N -0.2121(6) 0.0521(3) 0.8531(3) 0.0441(13) Uani 1 1 d .
N2 N -0.1582(6) -0.0445(3) 0.9237(3) 0.0393(12) Uani 1 1 d .
C1 C -0.3091(14) 0.2151(7) 0.8652(7) 0.102(5) Uani 1 1 d .
H1A H -0.3521 0.1894 0.9007 0.122 Uiso 1 1 calc R
C2 C -0.3356(12) 0.2052(7) 0.7970(8) 0.106(4) Uani 1 1 d .
H2A H -0.4015 0.1721 0.7780 0.127 Uiso 1 1 calc R
C3 C -0.2468(15) 0.2530(8) 0.7626(6) 0.101(4) Uani 1 1 d .
H3A H -0.2413 0.2574 0.7159 0.121 Uiso 1 1 calc R
C4 C -0.1706(12) 0.2918(5) 0.8065(9) 0.103(4) Uani 1 1 d .
H4A H -0.1024 0.3283 0.7963 0.124 Uiso 1 1 calc R
C5 C -0.2100(17) 0.2687(8) 0.8700(6) 0.109(4) Uani 1 1 d .
H5A H -0.1731 0.2876 0.9103 0.130 Uiso 1 1 calc R
C6 C 0.0903(9) 0.1567(5) 0.7091(4) 0.065(2) Uani 1 1 d .
H6A H 0.1345 0.2022 0.6995 0.078 Uiso 1 1 calc R
C7 C -0.0406(10) 0.1335(5) 0.6862(3) 0.063(2) Uani 1 1 d .
H7A H -0.1011 0.1607 0.6579 0.076 Uiso 1 1 calc R
C8 C -0.0685(11) 0.0646(5) 0.7113(4) 0.076(2) Uani 1 1 d .
H8A H -0.1513 0.0368 0.7029 0.092 Uiso 1 1 calc R
C9 C 0.0449(15) 0.0424(5) 0.7512(4) 0.087(3) Uani 1 1 d .
H9A H 0.0523 -0.0025 0.7747 0.104 Uiso 1 1 calc R
C10 C 0.1465(10) 0.0995(6) 0.7500(4) 0.080(3) Uani 1 1 d .
H10A H 0.2350 0.0998 0.7721 0.096 Uiso 1 1 calc R
C11 C 0.2227(14) 0.2757(7) 0.8164(5) 0.139(5) Uani 1 1 d DU
H11A H 0.1648 0.3065 0.7865 0.167 Uiso 1 1 calc R
H11B H 0.2844 0.2442 0.7890 0.167 Uiso 1 1 calc R
C12 C 0.3110(13) 0.3236(6) 0.8610(5) 0.120(5) Uani 1 1 d D
H12A H 0.4109 0.3231 0.8467 0.144 Uiso 1 1 calc R
H12B H 0.2763 0.3747 0.8602 0.144 Uiso 1 1 calc R
C13 C 0.2969(13) 0.2918(6) 0.9291(5) 0.121(5) Uani 1 1 d D
H13A H 0.2842 0.3313 0.9622 0.145 Uiso 1 1 calc R
H13B H 0.3823 0.2633 0.9408 0.145 Uiso 1 1 calc R
C14 C 0.1679(13) 0.2422(6) 0.9275(4) 0.115(4) Uani 1 1 d D
H14A H 0.1893 0.1949 0.9493 0.138 Uiso 1 1 calc R
H14B H 0.0883 0.2656 0.9512 0.138 Uiso 1 1 calc R
C15 C -0.1330(7) 0.0266(4) 0.9038(3) 0.0410(15) Uani 1 1 d .
C16 C -0.3004(8) -0.0080(4) 0.8371(3) 0.0502(17) Uani 1 1 d .
C17 C -0.4065(8) -0.0155(5) 0.7867(3) 0.061(2) Uani 1 1 d .
H17A H -0.4277 0.0235 0.7573 0.073 Uiso 1 1 calc R
C18 C -0.4780(8) -0.0833(5) 0.7827(4) 0.068(2) Uani 1 1 d .
H18A H -0.5503 -0.0897 0.7506 0.081 Uiso 1 1 calc R
C19 C -0.4440(9) -0.1408(5) 0.8251(4) 0.067(2) Uani 1 1 d .
H19A H -0.4930 -0.1858 0.8202 0.081 Uiso 1 1 calc R
C20 C -0.3405(9) -0.1354(4) 0.8748(4) 0.065(2) Uani 1 1 d .
H20A H -0.3207 -0.1751 0.9037 0.078 Uiso 1 1 calc R
C21 C -0.2675(7) -0.0682(4) 0.8799(3) 0.0450(16) Uani 1 1 d .
C22 C 0.1841(10) -0.1327(5) 0.8842(5) 0.073(3) Uani 1 1 d .
H22A H 0.2276 -0.0989 0.8549 0.088 Uiso 1 1 calc R
C23 C 0.0446(10) -0.1604(5) 0.8789(5) 0.079(2) Uani 1 1 d .
H23A H -0.0216 -0.1493 0.8450 0.094 Uiso 1 1 calc R
C24 C 0.0227(14) -0.2070(5) 0.9326(7) 0.099(4) Uani 1 1 d .
H24A H -0.0625 -0.2325 0.9416 0.119 Uiso 1 1 calc R
C25 C 0.1463(16) -0.2105(5) 0.9718(7) 0.109(4) Uani 1 1 d .
H25A H 0.1601 -0.2381 1.0111 0.131 Uiso 1 1 calc R
C26 C 0.2456(10) -0.1639(5) 0.9397(6) 0.079(3) Uani 1 1 d .
H26A H 0.3395 -0.1555 0.9542 0.095 Uiso 1 1 calc R
C27 C -0.1648(9) -0.1015(5) 1.0719(4) 0.061(2) Uani 1 1 d .
H27A H -0.2523 -0.1168 1.0536 0.074 Uiso 1 1 calc R
C28 C -0.0548(11) -0.1471(5) 1.0927(4) 0.076(2) Uani 1 1 d .
H28A H -0.0541 -0.1991 1.0906 0.091 Uiso 1 1 calc R
C29 C 0.0549(12) -0.1027(7) 1.1173(4) 0.089(3) Uani 1 1 d .
H29A H 0.1415 -0.1199 1.1352 0.107 Uiso 1 1 calc R
C30 C 0.0158(10) -0.0282(6) 1.1112(4) 0.075(3) Uani 1 1 d .
H30A H 0.0708 0.0131 1.1234 0.090 Uiso 1 1 calc R
C31 C -0.1207(9) -0.0271(5) 1.0835(4) 0.062(2) Uani 1 1 d .
H31A H -0.1744 0.0155 1.0740 0.075 Uiso 1 1 calc R
C32 C 0.3579(8) 0.0181(5) 0.9522(4) 0.078(3) Uani 1 1 d D
H32A H 0.2998 0.0509 0.9243 0.094 Uiso 1 1 calc R
H32B H 0.3978 -0.0211 0.9240 0.094 Uiso 1 1 calc R
C33 C 0.4760(9) 0.0612(5) 0.9866(4) 0.093(3) Uani 1 1 d D
H33A H 0.5649 0.0580 0.9610 0.112 Uiso 1 1 calc R
H33B H 0.4496 0.1135 0.9913 0.112 Uiso 1 1 calc R
C34 C 0.4931(10) 0.0256(7) 1.0543(5) 0.117(4) Uani 1 1 d D
H34A H 0.5782 -0.0059 1.0552 0.140 Uiso 1 1 calc R
H34B H 0.5022 0.0634 1.0892 0.140 Uiso 1 1 calc R
C35 C 0.3612(10) -0.0200(7) 1.0652(5) 0.119(5) Uani 1 1 d D
H35A H 0.3871 -0.0719 1.0727 0.143 Uiso 1 1 calc R
H35B H 0.3096 -0.0021 1.1046 0.143 Uiso 1 1 calc R
O1 O 0.1307(6) 0.2302(3) 0.8584(2) 0.0639(15) Uani 1 1 d DU
O2 O 0.2723(4) -0.0136(3) 1.0063(2) 0.0546(12) Uani 1 1 d D

loop_
_atom_site_aniso_label
_atom_site_aniso_U_11
_atom_site_aniso_U_22
_atom_site_aniso_U_33
_atom_site_aniso_U_23
_atom_site_aniso_U_13
_atom_site_aniso_U_12
Yb1 0.04684(17) 0.04370(15) 0.03146(14) 0.00620(12) 0.00201(12) 0.00662(13)
Yb2 0.03652(14) 0.03859(14) 0.03225(13) 0.00437(11) 0.00378(11) 0.00340(12)
S1 0.0555(11) 0.0424(8) 0.0414(9) 0.0056(8) -0.0140(7) -0.0058(8)
N1 0.047(3) 0.048(3) 0.037(3) 0.007(2) -0.002(3) -0.001(3)
N2 0.043(3) 0.043(3) 0.032(3) 0.005(2) -0.008(2) -0.004(2)
C1 0.088(8) 0.094(9) 0.124(11) 0.055(8) 0.064(8) 0.042(7)
C2 0.057(6) 0.094(8) 0.167(13) -0.013(9) -0.030(7) 0.042(6)
C3 0.107(10) 0.116(10) 0.079(7) 0.043(8) 0.005(7) 0.059(8)
C4 0.083(8) 0.047(5) 0.179(14) 0.033(7) 0.014(9) 0.013(5)
C5 0.147(13) 0.101(9) 0.078(8) -0.010(7) 0.003(8) 0.068(9)
C6 0.074(6) 0.075(5) 0.046(4) -0.008(4) 0.021(4) -0.004(5)
C7 0.068(5) 0.089(6) 0.033(4) -0.007(4) 0.002(4) 0.010(5)
C8 0.091(7) 0.085(6) 0.053(5) -0.029(5) 0.005(5) -0.005(6)
C9 0.151(10) 0.065(5) 0.045(5) 0.001(4) 0.031(7) 0.031(7)
C10 0.054(5) 0.142(9) 0.043(5) -0.023(5) -0.004(4) 0.027(6)
C11 0.178(13) 0.157(11) 0.083(7) 0.016(8) 0.010(8) -0.111(10)
C12 0.158(12) 0.107(9) 0.096(8) -0.006(7) 0.035(8) -0.070(8)
C13 0.139(12) 0.105(9) 0.119(10) -0.008(7) -0.021(8) -0.064(8)
C14 0.164(12) 0.107(8) 0.074(7) 0.010(6) -0.029(7) -0.060(8)
C15 0.040(4) 0.050(4) 0.033(4) 0.000(3) -0.004(3) 0.001(3)
C16 0.046(4) 0.067(5) 0.037(4) 0.000(3) -0.002(3) -0.007(4)
C17 0.050(5) 0.091(6) 0.042(4) 0.011(4) -0.008(3) -0.007(4)
C18 0.048(5) 0.108(7) 0.047(4) -0.004(5) -0.010(3) -0.028(5)
C19 0.050(5) 0.086(6) 0.065(5) -0.014(4) -0.001(4) -0.029(5)
C20 0.077(6) 0.065(5) 0.053(5) 0.007(4) 0.000(4) -0.023(4)
C21 0.050(4) 0.053(4) 0.032(3) 0.008(3) 0.000(3) -0.008(3)
C22 0.069(6) 0.065(6) 0.085(7) -0.029(5) 0.031(5) 0.000(5)
C23 0.068(6) 0.080(6) 0.088(6) -0.040(5) 0.015(5) 0.005(6)
C24 0.094(9) 0.059(6) 0.143(10) -0.029(6) 0.040(8) -0.006(6)
C25 0.122(10) 0.052(6) 0.153(11) 0.015(6) 0.041(9) 0.046(6)
C26 0.060(6) 0.064(6) 0.114(8) -0.021(6) 0.005(5) 0.031(5)
C27 0.053(5) 0.090(6) 0.040(4) -0.003(4) 0.011(3) -0.013(4)
C28 0.079(6) 0.086(6) 0.061(5) 0.035(4) 0.011(5) 0.006(6)
C29 0.075(6) 0.152(9) 0.040(4) 0.031(5) -0.009(5) -0.006(7)
C30 0.080(7) 0.115(8) 0.031(4) -0.019(4) 0.017(4) -0.037(6)
C31 0.054(5) 0.087(6) 0.047(5) -0.017(4) 0.016(4) 0.004(4)
C32 0.048(5) 0.102(7) 0.085(6) 0.015(5) 0.011(4) -0.012(5)
C33 0.076(6) 0.109(7) 0.095(7) -0.006(6) 0.021(6) -0.042(6)
C34 0.068(7) 0.158(11) 0.124(9) 0.055(8) -0.027(6) -0.033(7)
C35 0.062(6) 0.200(13) 0.096(8) 0.043(8) -0.042(6) -0.041(8)
O1 0.079(4) 0.064(3) 0.049(3) 0.003(3) 0.003(3) -0.022(3)
O2 0.040(3) 0.074(3) 0.050(3) 0.012(3) -0.005(2) -0.003(2)

loop_
_atom_type_symbol
_atom_type_description
_atom_type_scat_dispersion_real
_atom_type_scat_dispersion_imag
_atom_type_scat_source
C C 0.0033 0.0016 'International Tables Vol C Tables 4.2.6.8 and 6.1.1.4'
H H 0.0000 0.0000 'International Tables Vol C Tables 4.2.6.8 and 6.1.1.4'
N N 0.0061 0.0033 'International Tables Vol C Tables 4.2.6.8 and 6.1.1.4'
S S 0.1246 0.1234 'International Tables Vol C Tables 4.2.6.8 and 6.1.1.4'
O O 0.0106 0.0060 'International Tables Vol C Tables 4.2.6.8 and 6.1.1.4'
Yb Yb -0.3850 5.5486 'International Tables Vol C Tables 4.2.6.8 and 6.1.1.4'

loop_
_geom_angle_atom_site_label_1
_geom_angle_atom_site_label_2
_geom_angle_atom_site_label_3
_geom_angle
N1 Yb1 O1 137.01(17)
N1 Yb1 C3 108.9(4)
O1 Yb1 C3 103.9(4)
N1 Yb1 C2 79.3(4)
O1 Yb1 C2 124.8(3)
C3 Yb1 C2 30.5(3)
N1 Yb1 C7 105.4(2)
O1 Yb1 C7 108.5(2)
C3 Yb1 C7 77.1(3)
C2 Yb1 C7 91.5(4)
N1 Yb1 C6 125.9(2)
O1 Yb1 C6 79.3(2)
C3 Yb1 C6 91.4(3)
C2 Yb1 C6 115.3(4)
C7 Yb1 C6 30.3(2)
N1 Yb1 C8 77.5(3)
O1 Yb1 C8 125.7(3)
C3 Yb1 C8 96.5(4)
C2 Yb1 C8 97.1(4)
C7 Yb1 C8 30.0(2)
C6 Yb1 C8 50.1(3)
N1 Yb1 C4 124.7(3)
O1 Yb1 C4 76.9(3)
C3 Yb1 C4 29.3(3)
C2 Yb1 C4 49.5(4)
C7 Yb1 C4 96.3(4)
C6 Yb1 C4 97.4(4)
C8 Yb1 C4 122.0(5)
N1 Yb1 C1 75.9(3)
O1 Yb1 C1 106.5(4)
C3 Yb1 C1 50.3(3)
C2 Yb1 C1 30.7(4)
C7 Yb1 C1 122.0(4)
C6 Yb1 C1 141.7(3)
C8 Yb1 C1 124.7(5)
C4 Yb1 C1 49.9(3)
N1 Yb1 C9 77.8(3)
O1 Yb1 C9 104.7(3)
C3 Yb1 C9 125.7(4)
C2 Yb1 C9 126.2(4)
C7 Yb1 C9 50.3(3)
C6 Yb1 C9 50.9(3)
C8 Yb1 C9 30.4(3)
C4 Yb1 C9 145.8(4)
C1 Yb1 C9 148.3(5)
N1 Yb1 C10 106.8(3)
O1 Yb1 C10 76.7(3)
C3 Yb1 C10 122.4(3)
C2 Yb1 C10 141.9(4)
C7 Yb1 C10 50.5(3)
C6 Yb1 C10 31.1(3)
C8 Yb1 C10 50.3(3)
C4 Yb1 C10 125.7(4)
C1 Yb1 C10 172.3(4)
C9 Yb1 C10 30.7(3)
N1 Yb1 C5 102.6(4)
O1 Yb1 C5 78.7(4)
C3 Yb1 C5 49.1(4)
C2 Yb1 C5 49.2(4)
C7 Yb1 C5 125.0(3)
C6 Yb1 C5 126.9(4)
C8 Yb1 C5 144.3(4)
C4 Yb1 C5 30.4(3)
C1 Yb1 C5 29.4(4)
C9 Yb1 C5 174.7(4)
C10 Yb1 C5 150.2(5)
N1 Yb1 S1 60.59(13)
O1 Yb1 S1 76.58(12)
C3 Yb1 S1 144.9(3)
C2 Yb1 S1 121.5(4)
C7 Yb1 S1 136.89(19)
C6 Yb1 S1 122.4(2)
C8 Yb1 S1 111.9(2)
C4 Yb1 S1 125.8(4)
C1 Yb1 S1 95.3(3)
C9 Yb1 S1 86.7(2)
C10 Yb1 S1 92.2(2)
C5 Yb1 S1 98.1(3)
N2 Yb2 O2 132.72(17)
N2 Yb2 C31 80.9(2)
O2 Yb2 C31 104.8(2)
N2 Yb2 C30 110.6(3)
O2 Yb2 C30 78.4(2)
C31 Yb2 C30 30.9(3)
N2 Yb2 C27 77.9(2)
O2 Yb2 C27 129.8(2)
C31 Yb2 C27 31.6(2)
C30 Yb2 C27 51.7(3)
N2 Yb2 C24 85.6(4)
O2 Yb2 C24 123.0(3)
C31 Yb2 C24 124.4(3)
C30 Yb2 C24 133.0(4)
C27 Yb2 C24 92.8(3)
N2 Yb2 C28 105.4(3)
O2 Yb2 C28 114.5(2)
C31 Yb2 C28 51.1(3)
C30 Yb2 C28 51.4(3)
C27 Yb2 C28 30.5(3)
C24 Yb2 C28 82.1(3)
N2 Yb2 C29 127.5(3)
O2 Yb2 C29 84.5(3)
C31 Yb2 C29 50.6(3)
C30 Yb2 C29 30.9(3)
C27 Yb2 C29 50.7(3)
C24 Yb2 C29 104.3(4)
C28 Yb2 C29 30.7(3)
N2 Yb2 C25 116.3(4)
O2 Yb2 C25 97.1(4)
C31 Yb2 C25 127.9(3)
C30 Yb2 C25 116.9(4)
C27 Yb2 C25 100.6(3)
C24 Yb2 C25 30.8(3)
C28 Yb2 C25 76.8(3)
C29 Yb2 C25 86.2(4)
N2 Yb2 C26 121.1(3)
O2 Yb2 C26 73.0(2)
C31 Yb2 C26 152.8(3)
C30 Yb2 C26 127.6(3)
C27 Yb2 C26 131.0(3)
C24 Yb2 C26 50.0(3)
C28 Yb2 C26 104.1(3)
C29 Yb2 C26 102.6(4)
C25 Yb2 C26 30.9(3)
N2 Yb2 C22 93.7(3)
O2 Yb2 C22 82.2(2)
C31 Yb2 C22 172.9(3)
C30 Yb2 C22 155.4(3)
C27 Yb2 C22 142.8(3)
C24 Yb2 C22 50.1(3)
C28 Yb2 C22 127.1(3)
C29 Yb2 C22 132.3(4)
C25 Yb2 C22 50.7(3)
C26 Yb2 C22 29.9(3)
N2 Yb2 C23 72.1(3)
O2 Yb2 C23 112.7(2)
C31 Yb2 C23 142.4(3)
C30 Yb2 C23 163.0(3)
C27 Yb2 C23 114.9(3)
C24 Yb2 C23 30.2(3)
C28 Yb2 C23 111.6(3)
C29 Yb2 C23 134.1(4)
C25 Yb2 C23 50.8(4)
C26 Yb2 C23 49.9(3)
C22 Yb2 C23 30.6(3)
N2 Yb2 S1 59.89(13)
O2 Yb2 S1 74.32(11)
C31 Yb2 S1 81.9(2)
C30 Yb2 S1 89.8(3)
C27 Yb2 S1 106.8(2)
C24 Yb2 S1 134.0(3)
C28 Yb2 S1 133.0(2)
C29 Yb2 S1 120.4(3)
C25 Yb2 S1 150.2(3)
C26 Yb2 S1 121.9(3)
C22 Yb2 S1 99.5(2)
C23 Yb2 S1 105.4(2)
C15 S1 Yb1 74.4(2)
C15 S1 Yb2 73.3(2)
Yb1 S1 Yb2 138.67(6)
C15 N1 C16 103.6(5)
C15 N1 Yb1 102.0(4)
C16 N1 Yb1 148.3(4)
C15 N2 C21 103.3(5)
C15 N2 Yb2 104.0(4)
C21 N2 Yb2 148.1(4)
C5 C1 C2 106.6(11)
C5 C1 Yb1 75.6(6)
C2 C1 Yb1 74.2(6)
C5 C1 H1A 126.7
C2 C1 H1A 126.7
Yb1 C1 H1A 115.8
C3 C2 C1 107.3(11)
C3 C2 Yb1 74.3(6)
C1 C2 Yb1 75.1(6)
C3 C2 H2A 126.4
C1 C2 H2A 126.4
Yb1 C2 H2A 116.4
C4 C3 C2 109.0(11)
C4 C3 Yb1 76.2(6)
C2 C3 Yb1 75.2(5)
C4 C3 H3A 125.5
C2 C3 H3A 125.5
Yb1 C3 H3A 115.1
C3 C4 C5 107.5(11)
C3 C4 Yb1 74.5(6)
C5 C4 Yb1 75.2(6)
C3 C4 H4A 126.2
C5 C4 H4A 126.2
Yb1 C4 H4A 116.2
C1 C5 C4 109.5(12)
C1 C5 Yb1 74.9(6)
C4 C5 Yb1 74.4(6)
C1 C5 H5A 125.2
C4 C5 H5A 125.2
Yb1 C5 H5A 117.3
C7 C6 C10 107.5(8)
C7 C6 Yb1 74.8(4)
C10 C6 Yb1 75.1(4)
C7 C6 H6A 126.2
C10 C6 H6A 126.2
Yb1 C6 H6A 116.0
C8 C7 C6 109.1(8)
C8 C7 Yb1 75.4(4)
C6 C7 Yb1 74.9(4)
C8 C7 H7A 125.5
C6 C7 H7A 125.5
Yb1 C7 H7A 116.3
C7 C8 C9 109.1(9)
C7 C8 Yb1 74.6(4)
C9 C8 Yb1 75.1(4)
C7 C8 H8A 125.5
C9 C8 H8A 125.5
Yb1 C8 H8A 116.8
C8 C9 C10 107.3(8)
C8 C9 Yb1 74.5(5)
C10 C9 Yb1 74.7(5)
C8 C9 H9A 126.4
C10 C9 H9A 126.4
Yb1 C9 H9A 116.6
C9 C10 C6 107.0(8)
C9 C10 Yb1 74.6(5)
C6 C10 Yb1 73.8(4)
C9 C10 H10A 126.5
C6 C10 H10A 126.5
Yb1 C10 H10A 117.3
O1 C11 C12 108.2(7)
O1 C11 H11A 110.1
C12 C11 H11A 110.1
O1 C11 H11B 110.1
C12 C11 H11B 110.1
H11A C11 H11B 108.4
C13 C12 C11 106.0(7)
C13 C12 H12A 110.5
C11 C12 H12A 110.5
C13 C12 H12B 110.5
C11 C12 H12B 110.5
H12A C12 H12B 108.7
C12 C13 C14 106.4(7)
C12 C13 H13A 110.4
C14 C13 H13A 110.4
C12 C13 H13B 110.4
C14 C13 H13B 110.4
H13A C13 H13B 108.6
O1 C14 C13 107.7(7)
O1 C14 H14A 110.2
C13 C14 H14A 110.2
O1 C14 H14B 110.2
C13 C14 H14B 110.2
H14A C14 H14B 108.5
N1 C15 N2 116.6(6)
N1 C15 S1 121.4(5)
N2 C15 S1 121.8(5)
N1 C16 C21 109.1(6)
N1 C16 C17 130.5(7)
C21 C16 C17 120.4(7)
C18 C17 C16 117.4(7)
C18 C17 H17A 121.3
C16 C17 H17A 121.3
C19 C18 C17 120.9(7)
C19 C18 H18A 119.6
C17 C18 H18A 119.6
C18 C19 C20 123.2(7)
C18 C19 H19A 118.4
C20 C19 H19A 118.4
C19 C20 C21 117.0(7)
C19 C20 H20A 121.5
C21 C20 H20A 121.5
C20 C21 N2 131.5(6)
C20 C21 C16 121.1(7)
N2 C21 C16 107.4(6)
C26 C22 C23 107.9(9)
C26 C22 Yb2 74.7(5)
C23 C22 Yb2 74.8(4)
C26 C22 H22A 126.1
C23 C22 H22A 126.1
Yb2 C22 H22A 116.5
C24 C23 C22 107.3(10)
C24 C23 Yb2 73.4(5)
C22 C23 Yb2 74.6(5)
C24 C23 H23A 126.4
C22 C23 H23A 126.4
Yb2 C23 H23A 117.7
C23 C24 C25 109.9(10)
C23 C24 Yb2 76.4(5)
C25 C24 Yb2 75.0(6)
C23 C24 H24A 125.1
C25 C24 H24A 125.1
Yb2 C24 H24A 115.4
C24 C25 C26 105.4(10)
C24 C25 Yb2 74.1(5)
C26 C25 Yb2 75.1(5)
C24 C25 H25A 127.3
C26 C25 H25A 127.3
Yb2 C25 H25A 116.0
C22 C26 C25 109.6(10)
C22 C26 Yb2 75.4(4)
C25 C26 Yb2 74.0(5)
C22 C26 H26A 125.2
C25 C26 H26A 125.2
Yb2 C26 H26A 117.2
C28 C27 C31 107.2(8)
C28 C27 Yb2 75.0(5)
C31 C27 Yb2 73.6(4)
C28 C27 H27A 126.4
C31 C27 H27A 126.4
Yb2 C27 H27A 117.1
C27 C28 C29 108.3(8)
C27 C28 Yb2 74.4(4)
C29 C28 Yb2 74.8(5)
C27 C28 H28A 125.9
C29 C28 H28A 125.9
Yb2 C28 H28A 117.0
C28 C29 C30 109.2(9)
C28 C29 Yb2 74.5(4)
C30 C29 Yb2 74.0(4)
C28 C29 H29A 125.4
C30 C29 H29A 125.4
Yb2 C29 H29A 117.9
C31 C30 C29 106.8(9)
C31 C30 Yb2 74.0(4)
C29 C30 Yb2 75.1(5)
C31 C30 H30A 126.6
C29 C30 H30A 126.6
Yb2 C30 H30A 116.5
C30 C31 C27 108.5(9)
C30 C31 Yb2 75.0(4)
C27 C31 Yb2 74.8(4)
C30 C31 H31A 125.8
C27 C31 H31A 125.8
Yb2 C31 H31A 116.4
O2 C32 C33 105.4(6)
O2 C32 H32A 110.7
C33 C32 H32A 110.7
O2 C32 H32B 110.7
C33 C32 H32B 110.7
H32A C32 H32B 108.8
C34 C33 C32 105.4(7)
C34 C33 H33A 110.7
C32 C33 H33A 110.7
C34 C33 H33B 110.7
C32 C33 H33B 110.7
H33A C33 H33B 108.8
C35 C34 C33 106.0(7)
C35 C34 H34A 110.5
C33 C34 H34A 110.5
C35 C34 H34B 110.5
C33 C34 H34B 110.5
H34A C34 H34B 108.7
O2 C35 C34 108.2(7)
O2 C35 H35A 110.1
C34 C35 H35A 110.1
O2 C35 H35B 110.1
C34 C35 H35B 110.1
H35A C35 H35B 108.4
C14 O1 C11 108.8(6)
C14 O1 Yb1 126.4(5)
C11 O1 Yb1 124.4(5)
C35 O2 C32 108.5(6)
C35 O2 Yb2 126.2(4)
C32 O2 Yb2 123.3(4)

loop_
_geom_bond_atom_site_label_1
_geom_bond_atom_site_label_2
_geom_bond_distance
Yb1 N1 2.349(5)
Yb1 O1 2.489(5)
Yb1 C3 2.596(9)
Yb1 C2 2.607(9)
Yb1 C7 2.607(6)
Yb1 C6 2.607(7)
Yb1 C8 2.616(7)
Yb1 C4 2.616(9)
Yb1 C1 2.617(9)
Yb1 C9 2.623(8)
Yb1 C10 2.624(8)
Yb1 C5 2.626(10)
Yb1 S1 2.8698(16)
Yb2 N2 2.336(5)
Yb2 O2 2.415(4)
Yb2 C31 2.582(7)
Yb2 C30 2.594(7)
Yb2 C27 2.597(7)
Yb2 C24 2.601(9)
Yb2 C28 2.605(7)
Yb2 C29 2.608(7)
Yb2 C25 2.613(8)
Yb2 C26 2.626(7)
Yb2 C22 2.635(7)
Yb2 C23 2.639(7)
Yb2 S1 2.9599(18)
S1 C15 1.729(7)
N1 C15 1.325(8)
N1 C16 1.387(8)
N2 C15 1.351(8)
N2 C21 1.400(8)
C1 C5 1.331(17)
C1 C2 1.382(16)
C1 H1A 0.9300
C2 C3 1.368(15)
C2 H2A 0.9300
C3 C4 1.318(15)
C3 H3A 0.9300
C4 C5 1.373(15)
C4 H4A 0.9300
C5 H5A 0.9300
C6 C7 1.361(11)
C6 C10 1.404(11)
C6 H6A 0.9300
C7 C8 1.353(11)
C7 H7A 0.9300
C8 C9 1.375(13)
C8 H8A 0.9300
C9 C10 1.390(13)
C9 H9A 0.9300
C10 H10A 0.9300
C11 O1 1.443(7)
C11 C12 1.477(8)
C11 H11A 0.9700
C11 H11B 0.9700
C12 C13 1.468(8)
C12 H12A 0.9700
C12 H12B 0.9700
C13 C14 1.490(8)
C13 H13A 0.9700
C13 H13B 0.9700
C14 O1 1.427(7)
C14 H14A 0.9700
C14 H14B 0.9700
C16 C21 1.403(9)
C16 C17 1.407(9)
C17 C18 1.384(10)
C17 H17A 0.9300
C18 C19 1.364(10)
C18 H18A 0.9300
C19 C20 1.378(11)
C19 H19A 0.9300
C20 C21 1.383(9)
C20 H20A 0.9300
C22 C26 1.357(12)
C22 C23 1.390(12)
C22 H22A 0.9300
C23 C24 1.365(13)
C23 H23A 0.9300
C24 C25 1.386(16)
C24 H24A 0.9300
C25 C26 1.394(14)
C25 H25A 0.9300
C26 H26A 0.9300
C27 C28 1.370(11)
C27 C31 1.411(11)
C27 H27A 0.9300
C28 C29 1.380(13)
C28 H28A 0.9300
C29 C30 1.385(13)
C29 H29A 0.9300
C30 C31 1.380(11)
C30 H30A 0.9300
C31 H31A 0.9300
C32 O2 1.448(7)
C32 C33 1.503(8)
C32 H32A 0.9700
C32 H32B 0.9700
C33 C34 1.492(8)
C33 H33A 0.9700
C33 H33B 0.9700
C34 C35 1.486(8)
C34 H34A 0.9700
C34 H34B 0.9700
C35 O2 1.433(7)
C35 H35A 0.9700
C35 H35B 0.9700
